data_7055187
loop_
_publ_author_name
'Felten, A.-S.'
'Petry, N.'
'Henry, B.'
'Pellegrini-Mo\"ise, N.'
'Selmeczi, K.'

_publ_section_title
;
 C-Functionalized chiral dioxocyclam and cyclam derivatives with
 1,2,3-triazole units: synthesis, complexation properties and crystal
 structures of copper(ii) complexes
;
_journal_issue 2
_journal_name_full 'New J. Chem.'
_journal_page_first 1507
_journal_paper_doi 10.1039/C5NJ01927C
_journal_volume 40
_journal_year 2016
_chemical_absolute_configuration syn
_chemical_formula_moiety 'C23 H30 Cu N10 O2'
_chemical_formula_sum 'C23 H30 Cu N10 O2'
_chemical_formula_weight 542.11
_chemical_name_common '[Cu(anti-23)]'
_space_group_crystal_system trigonal
_space_group_IT_number 146
_space_group_name_Hall 'R 3'
_space_group_name_H-M_alt 'R 3 :H'
_symmetry_space_group_name_Hall 'R 3'
_symmetry_space_group_name_H-M 'R 3 :H'
_atom_sites_solution_hydrogens geom
_audit_creation_method SHELXL-2014
_audit_update_record
;
2015-11-05 deposited with the CCDC.
2015-11-25 downloaded from the CCDC.
;
_cell_angle_alpha 90
_cell_angle_beta 90
_cell_angle_gamma 120
_cell_formula_units_Z 9
_cell_length_a 24.1919(6)
_cell_length_b 24.1919(6)
_cell_length_c 12.7495(2)
_cell_measurement_reflns_used 24444
_cell_measurement_temperature 100(2)
_cell_measurement_theta_max 29.4390
_cell_measurement_theta_min 3.330
_cell_volume 6462.0(2)
_computing_cell_refinement 'CrysAlisPRO Oxford Diffraction'
_computing_data_collection 'CrysAlisPRO Oxford Diffraction'
_computing_data_reduction 'CrysAlisPRO Oxford Diffraction'
_computing_molecular_graphics 'CCDC Mercury'
_computing_publication_material 'CCDC Mercury'
_computing_structure_refinement 'SHELXL-2014 (Sheldrick, 2014)'
_computing_structure_solution 'SIR2004 (Burla et al., 2007)'
_diffrn_ambient_temperature 100(2)
_diffrn_detector_area_resol_mean 10.4508
_diffrn_measured_fraction_theta_full 0.999
_diffrn_measured_fraction_theta_max 0.999
_diffrn_measurement_device_type 'SuperNova, Dual, Cu at zero, Atlas'
_diffrn_measurement_method 'omega scans'
_diffrn_radiation_type MoK\a
_diffrn_radiation_wavelength 0.71073
_diffrn_reflns_av_R_equivalents 0.0414
_diffrn_reflns_av_unetI/netI 0.0217
_diffrn_reflns_laue_measured_fraction_full 0.999
_diffrn_reflns_laue_measured_fraction_max 0.999
_diffrn_reflns_limit_h_max 31
_diffrn_reflns_limit_h_min -31
_diffrn_reflns_limit_k_max 31
_diffrn_reflns_limit_k_min -31
_diffrn_reflns_limit_l_max 16
_diffrn_reflns_limit_l_min -16
_diffrn_reflns_number 52499
_diffrn_reflns_point_group_measured_fraction_full 0.998
_diffrn_reflns_point_group_measured_fraction_max 0.997
_diffrn_reflns_theta_full 25.242
_diffrn_reflns_theta_max 27.498
_diffrn_reflns_theta_min 2.917
_diffrn_source 'SuperNova (Mo) X-ray Source'
_exptl_absorpt_coefficient_mu 0.797
_exptl_absorpt_correction_T_max 1.00000
_exptl_absorpt_correction_T_min 0.77378
_exptl_absorpt_correction_type multi-scan
_exptl_absorpt_process_details
;
CrysAlisPro, Agilent Technologies,
Version 1.171.36.32 (release 02-08-2013 CrysAlis171 .NET)
(compiled Aug  2 2013,16:46:58)
Empirical absorption correction using spherical harmonics,
 implemented in SCALE3 ABSPACK scaling algorithm.
;
_exptl_crystal_colour violet
_exptl_crystal_density_diffrn 1.254
_exptl_crystal_description prismatic
_exptl_crystal_F_000 2547
_exptl_crystal_recrystallization_method 'Re-crystallisation from solvent: MeOH/MeCN'
_exptl_crystal_size_max 0.269
_exptl_crystal_size_mid 0.226
_exptl_crystal_size_min 0.096
_platon_squeeze_details
;
TITL shelxt_b.res in R3
CELL   24.1919   24.1919   12.7495     90.00     90.00    120.00
SPGR R3
C101 1.000 1.002 0.313 !       5.08 eA-3
C102 0.904 0.059 0.130 !       3.47 eA-3
C103 0.529 0.719 0.547 !       2.01 eA-3
C104 0.008 0.025 0.215 !       1.92 eA-3
C105 1.000 1.004 0.797 !       1.70 eA-3
C106 0.030 0.009 0.956 !       1.59 eA-3
C107 0.859 0.429 0.375 !       1.54 eA-3
C108 1.000 0.996 0.047 !       1.18 eA-3
C109 0.189 0.445 0.642 !       1.17 eA-3
C110 0.264 0.734 0.606 !       1.14 eA-3
C111 0.655 0.307 0.472 !       1.04 eA-3
C112 0.336 0.673 0.561 !       0.96 eA-3
C113 0.226 0.425 0.676 !       0.94 eA-3
C114 0.718 0.353 0.392 !       0.91 eA-3
C115 0.155 0.055 0.007 !       0.91 eA-3
C116 0.575 0.789 0.722 !       0.87 eA-3
C117 0.248 0.431 0.720 !       0.84 eA-3
C118 0.224 0.117 0.969 !       0.82 eA-3
C119 0.640 0.412 0.263 !       0.75 eA-3
Q120 0.549 0.483 0.245 !       0.73 eA-3
C121 0.446 0.666 0.548 !       0.68 eA-3
C122 0.112 0.064 0.072 !       0.57 eA-3
C123 0.774 0.392 0.405 !       0.57 eA-3
C124 0.437 0.721 0.686 !       0.56 eA-3
C125 0.595 0.425 0.141 !       0.56 eA-3
The electron count of SQUEEZE and void shapes agree with one MeCN 
and one MeOH molecule per formula unit.
;
_refine_diff_density_max 0.286
_refine_diff_density_min -0.232
_refine_diff_density_rms 0.045
_refine_ls_abs_structure_details
;
 Flack x determined using 2887 quotients [(I+)-(I-)]/[(I+)+(I-)]
 (Parsons, Flack and Wagner, Acta Cryst. B69 (2013) 249-259).
;
_refine_ls_abs_structure_Flack -0.006(5)
_refine_ls_extinction_method none
_refine_ls_goodness_of_fit_ref 1.024
_refine_ls_hydrogen_treatment constr
_refine_ls_matrix_type full
_refine_ls_number_parameters 325
_refine_ls_number_reflns 6598
_refine_ls_number_restraints 1
_refine_ls_restrained_S_all 1.024
_refine_ls_R_factor_all 0.0335
_refine_ls_R_factor_gt 0.0295
_refine_ls_shift/su_max 0.010
_refine_ls_shift/su_mean 0.000
_refine_ls_structure_factor_coef Fsqd
_refine_ls_weighting_details 'w=1/[\s^2^(Fo^2^)+(0.0427P)^2^+5.6117P] where P=(Fo^2^+2Fc^2^)/3'
_refine_ls_weighting_scheme calc
_refine_ls_wR_factor_gt 0.0742
_refine_ls_wR_factor_ref 0.0768
_reflns_Friedel_coverage 0.996
_reflns_friedel_fraction_full 0.998
_reflns_friedel_fraction_max 0.995
_reflns_number_gt 6163
_reflns_number_total 6598
_reflns_threshold_expression 'I > 2\s(I)'
_cod_data_source_file c5nj01927c2.cif
_cod_data_source_block platon_sq
_cod_depositor_comments 'Adding full bibliography for 7055187--7055188.cif.'
_cod_original_cell_volume 6461.9(3)
_cod_database_code 7055187
_shelx_space_group_comment
;
The symmetry employed for this shelxl refinement is uniquely defined
by the following loop, which should always be used as a source of
symmetry information in preference to the above space-group names.
They are only intended as comments.
;
_shelxl_version_number 2014-3
_platon_squeeze_void_probe_radius 1.20

loop_
_space_group_symop_operation_xyz
'x, y, z'
'-y, x-y, z'
'-x+y, -x, z'
'x+2/3, y+1/3, z+1/3'
'-y+2/3, x-y+1/3, z+1/3'
'-x+y+2/3, -x+1/3, z+1/3'
'x+1/3, y+2/3, z+2/3'
'-y+1/3, x-y+2/3, z+2/3'
'-x+y+1/3, -x+2/3, z+2/3'

loop_
_atom_site_label
_atom_site_type_symbol
_atom_site_fract_x
_atom_site_fract_y
_atom_site_fract_z
_atom_site_U_iso_or_equiv
_atom_site_adp_type
_atom_site_occupancy
_atom_site_site_symmetry_order
_atom_site_calc_flag
_atom_site_refinement_flags_posn
_atom_site_refinement_flags_adp
Cu Cu 0.50257(2) 0.50228(2) 0.80227(4) 0.02147(9) Uani 1 1 d . .
O1 O 0.53976(11) 0.64347(11) 1.02162(17) 0.0290(5) Uani 1 1 d . .
O2 O 0.46166(14) 0.35658(14) 0.5927(2) 0.0473(7) Uani 1 1 d . .
C13A C 0.4443(2) 0.2526(2) 1.0305(4) 0.0636(12) Uani 1 1 d . .
H13A H 0.4058 0.2415 1.0664 0.076 Uiso 1 1 calc R U
C2 C 0.60301(14) 0.58583(16) 0.9418(2) 0.0230(6) Uani 1 1 d . .
H2 H 0.6061 0.5988 1.0170 0.028 Uiso 1 1 calc R U
C3 C 0.60314(16) 0.52323(17) 0.9350(3) 0.0266(7) Uani 1 1 d . .
H3A H 0.6470 0.5311 0.9463 0.032 Uiso 1 1 calc R U
H3B H 0.5753 0.4938 0.9904 0.032 Uiso 1 1 calc R U
N1 N 0.54247(12) 0.57581(12) 0.8977(2) 0.0209(5) Uani 1 1 d . .
N4 N 0.57989(13) 0.49377(13) 0.8309(2) 0.0239(5) Uani 1 1 d . .
H4 H 0.6133 0.5189 0.7773 0.029 Uiso 1 1 calc R U
N8 N 0.45834(12) 0.42359(12) 0.7178(2) 0.0237(6) Uani 1 1 d . .
N11 N 0.42225(13) 0.50624(12) 0.7836(2) 0.0228(5) Uani 1 1 d . .
H11 H 0.3912 0.4814 0.8404 0.027 Uiso 1 1 calc R U
N1A N 0.34199(14) 0.30301(13) 0.7577(2) 0.0347(7) Uani 1 1 d . .
N1B N 0.66189(13) 0.69912(12) 0.8867(2) 0.0258(6) Uani 1 1 d . .
N2A N 0.30820(18) 0.25318(17) 0.6944(4) 0.0640(11) Uani 1 1 d . .
N3B N 0.67858(13) 0.78505(12) 0.9632(2) 0.0339(6) Uani 1 1 d . .
N3A N 0.3186(2) 0.20750(16) 0.7291(4) 0.0729(13) Uani 1 1 d . .
N2B N 0.68952(13) 0.73685(13) 0.9707(2) 0.0298(6) Uani 1 1 d . .
C5 C 0.56425(18) 0.42679(17) 0.8255(3) 0.0337(8) Uani 1 1 d . .
H5A H 0.5285 0.4008 0.8739 0.040 Uiso 1 1 calc R U
H5B H 0.6016 0.4235 0.8485 0.040 Uiso 1 1 calc R U
C6 C 0.54600(18) 0.40097(17) 0.7167(3) 0.0351(8) Uani 1 1 d . .
H6A H 0.5439 0.3591 0.7147 0.042 Uiso 1 1 calc R U
H6B H 0.5810 0.4298 0.6691 0.042 Uiso 1 1 calc R U
C7 C 0.48396(18) 0.39208(16) 0.6717(3) 0.0310(7) Uani 1 1 d . .
C9 C 0.39730(15) 0.41256(16) 0.6773(3) 0.0260(7) Uani 1 1 d . .
H9 H 0.3920 0.3972 0.6032 0.031 Uiso 1 1 calc R U
C10 C 0.39660(16) 0.47562(16) 0.6808(3) 0.0264(7) Uani 1 1 d . .
H10A H 0.4232 0.5040 0.6234 0.032 Uiso 1 1 calc R U
H10B H 0.3525 0.4674 0.6718 0.032 Uiso 1 1 calc R U
C12 C 0.43716(16) 0.57335(15) 0.7862(3) 0.0271(7) Uani 1 1 d . .
H12A H 0.3995 0.5760 0.7628 0.033 Uiso 1 1 calc R U
H12B H 0.4730 0.5993 0.7379 0.033 Uiso 1 1 calc R U
C13 C 0.45535(16) 0.59954(16) 0.8976(3) 0.0269(7) Uani 1 1 d . .
H13B H 0.4582 0.6418 0.8994 0.032 Uiso 1 1 calc R U
H13C H 0.4200 0.5710 0.9448 0.032 Uiso 1 1 calc R U
C14 C 0.51720(14) 0.60734(14) 0.9432(2) 0.0220(6) Uani 1 1 d . .
C4A C 0.35831(18) 0.22875(17) 0.8123(4) 0.0461(9) Uani 1 1 d . .
C4B C 0.64440(18) 0.77753(16) 0.8744(3) 0.0356(7) Uani 1 1 d . .
H4B H 0.6305 0.8057 0.8504 0.043 Uiso 1 1 calc R U
C5A C 0.37470(17) 0.29052(17) 0.8302(3) 0.0382(8) Uani 1 1 d . .
H5AA H 0.4029 0.3186 0.8822 0.046 Uiso 1 1 calc R U
C5B C 0.63325(15) 0.72210(16) 0.8250(3) 0.0312(7) Uani 1 1 d . .
H5BA H 0.6105 0.7043 0.7617 0.037 Uiso 1 1 calc R U
C6A C 0.34171(17) 0.36248(16) 0.7444(3) 0.0328(8) Uani 1 1 d . .
H6AA H 0.3436 0.3810 0.8145 0.039 Uiso 1 1 calc R U
H6AB H 0.3009 0.3531 0.7113 0.039 Uiso 1 1 calc R U
C6B C 0.65968(15) 0.63791(15) 0.8813(3) 0.0251(6) Uani 1 1 d . .
H6BA H 0.6997 0.6426 0.9104 0.030 Uiso 1 1 calc R U
H6BB H 0.6567 0.6249 0.8069 0.030 Uiso 1 1 calc R U
C7A C 0.3791(2) 0.18775(18) 0.8728(4) 0.0513(10) Uani 1 1 d . .
H7AA H 0.3456 0.1611 0.9243 0.062 Uiso 1 1 calc R U
H7AB H 0.3837 0.1588 0.8234 0.062 Uiso 1 1 calc R U
C8A C 0.4420(2) 0.22811(18) 0.9302(3) 0.0463(9) Uani 1 1 d . .
C9A C 0.49929(19) 0.24509(17) 0.8801(3) 0.0426(8) Uani 1 1 d . .
H9A H 0.4989 0.2296 0.8115 0.051 Uiso 1 1 calc R U
C10A C 0.5566(2) 0.28427(19) 0.9290(3) 0.0481(9) Uani 1 1 d . .
H10C H 0.5953 0.2949 0.8940 0.058 Uiso 1 1 calc R U
C11A C 0.5587(2) 0.3083(2) 1.0279(4) 0.0571(11) Uani 1 1 d . .
H11A H 0.5985 0.3351 1.0613 0.069 Uiso 1 1 calc R U
C12A C 0.5020(3) 0.2927(3) 1.0776(4) 0.0700(14) Uani 1 1 d . .
H12C H 0.5028 0.3099 1.1450 0.084 Uiso 1 1 calc R U

loop_
_atom_site_aniso_label
_atom_site_aniso_U_11
_atom_site_aniso_U_22
_atom_site_aniso_U_33
_atom_site_aniso_U_23
_atom_site_aniso_U_13
_atom_site_aniso_U_12
Cu 0.02112(16) 0.02078(16) 0.02535(15) -0.00284(11) -0.00188(11) 0.01260(13)
O1 0.0299(13) 0.0313(13) 0.0279(12) -0.0088(10) -0.0002(10) 0.0169(10)
O2 0.0540(18) 0.0502(17) 0.0485(17) -0.0241(14) -0.0111(14) 0.0341(15)
C13A 0.063(3) 0.074(3) 0.057(3) 0.006(2) 0.016(2) 0.036(3)
C2 0.0196(14) 0.0309(16) 0.0197(14) 0.0005(12) 0.0011(11) 0.0134(13)
C3 0.0232(16) 0.0283(17) 0.0302(17) 0.0044(13) -0.0004(13) 0.0144(14)
N1 0.0211(13) 0.0213(12) 0.0210(12) -0.0012(10) 0.0004(10) 0.0110(11)
N4 0.0253(13) 0.0227(13) 0.0270(13) 0.0026(11) 0.0018(10) 0.0146(11)
N8 0.0193(13) 0.0207(13) 0.0283(14) -0.0019(10) -0.0002(10) 0.0078(11)
N11 0.0201(12) 0.0210(13) 0.0267(13) -0.0030(10) -0.0005(10) 0.0099(10)
N1A 0.0264(13) 0.0239(13) 0.0478(18) -0.0038(12) 0.0003(12) 0.0080(11)
N1B 0.0239(12) 0.0229(12) 0.0259(13) -0.0011(10) 0.0047(10) 0.0082(10)
N2A 0.052(2) 0.0341(18) 0.106(3) -0.029(2) -0.040(2) 0.0218(16)
N3B 0.0326(14) 0.0269(13) 0.0384(15) -0.0044(11) -0.0024(11) 0.0120(11)
N3A 0.063(2) 0.0286(17) 0.129(4) -0.022(2) -0.032(3) 0.0242(17)
N2B 0.0271(13) 0.0261(13) 0.0343(14) -0.0067(11) -0.0016(11) 0.0117(11)
C5 0.0285(17) 0.0250(17) 0.051(2) 0.0015(15) -0.0015(15) 0.0159(15)
C6 0.0276(17) 0.0264(17) 0.055(2) -0.0070(16) -0.0020(16) 0.0161(15)
C7 0.0345(19) 0.0264(17) 0.0343(18) -0.0032(14) 0.0019(14) 0.0169(15)
C9 0.0248(15) 0.0250(15) 0.0271(16) -0.0067(12) -0.0045(12) 0.0117(13)
C10 0.0230(16) 0.0298(17) 0.0265(16) -0.0042(13) -0.0036(13) 0.0133(14)
C12 0.0282(16) 0.0225(16) 0.0362(17) -0.0005(13) -0.0038(14) 0.0168(14)
C13 0.0267(16) 0.0254(16) 0.0335(17) -0.0067(13) -0.0004(13) 0.0166(14)
C14 0.0186(14) 0.0202(14) 0.0244(15) 0.0003(12) 0.0021(11) 0.0075(12)
C4A 0.041(2) 0.0313(18) 0.063(2) -0.0023(17) 0.0004(17) 0.0159(15)
C4B 0.0446(19) 0.0294(16) 0.0347(18) 0.0052(13) 0.0069(14) 0.0201(15)
C5A 0.0367(18) 0.0330(18) 0.0396(19) 0.0033(15) 0.0010(15) 0.0136(15)
C5B 0.0293(16) 0.0308(16) 0.0277(16) 0.0020(13) 0.0008(12) 0.0108(13)
C6A 0.0238(16) 0.0242(16) 0.046(2) -0.0051(14) 0.0012(14) 0.0084(13)
C6B 0.0208(14) 0.0277(16) 0.0275(15) -0.0040(12) 0.0022(12) 0.0127(13)
C7A 0.052(2) 0.0330(19) 0.071(3) 0.0038(18) 0.0065(19) 0.0222(18)
C8A 0.056(2) 0.0364(19) 0.050(2) 0.0053(16) 0.0032(18) 0.0263(18)
C9A 0.054(2) 0.0360(18) 0.046(2) -0.0016(15) 0.0006(17) 0.0293(17)
C10A 0.051(2) 0.046(2) 0.052(2) 0.0057(17) 0.0041(18) 0.0275(19)
C11A 0.061(3) 0.062(3) 0.054(2) -0.005(2) -0.009(2) 0.034(2)
C12A 0.067(3) 0.089(4) 0.047(2) -0.013(2) 0.006(2) 0.034(3)

loop_
_atom_type_symbol
_atom_type_description
_atom_type_scat_dispersion_real
_atom_type_scat_dispersion_imag
_atom_type_scat_source
C C 0.0033 0.0016 'International Tables Vol C Tables 4.2.6.8 and 6.1.1.4'
H H 0.0000 0.0000 'International Tables Vol C Tables 4.2.6.8 and 6.1.1.4'
Cu Cu 0.3201 1.2651 'International Tables Vol C Tables 4.2.6.8 and 6.1.1.4'
N N 0.0061 0.0033 'International Tables Vol C Tables 4.2.6.8 and 6.1.1.4'
O O 0.0106 0.0060 'International Tables Vol C Tables 4.2.6.8 and 6.1.1.4'

loop_
_geom_angle_atom_site_label_1
_geom_angle_atom_site_label_2
_geom_angle_atom_site_label_3
_geom_angle
N1 Cu N8 174.72(13)
N1 Cu N11 94.57(11)
N8 Cu N11 84.85(11)
N1 Cu N4 85.37(11)
N8 Cu N4 94.79(11)
N11 Cu N4 175.46(14)
C12A C13A C8A 120.6(4)
C12A C13A H13A 119.7
C8A C13A H13A 119.7
N1 C2 C3 108.2(3)
N1 C2 C6B 110.6(3)
C3 C2 C6B 110.2(3)
N1 C2 H2 109.3
C3 C2 H2 109.3
C6B C2 H2 109.3
N4 C3 C2 110.0(3)
N4 C3 H3A 109.7
C2 C3 H3A 109.7
N4 C3 H3B 109.7
C2 C3 H3B 109.7
H3A C3 H3B 108.2
C14 N1 C2 116.5(3)
C14 N1 Cu 129.2(2)
C2 N1 Cu 112.57(19)
C5 N4 C3 113.5(3)
C5 N4 Cu 111.3(2)
C3 N4 Cu 105.20(19)
C5 N4 H4 108.9
C3 N4 H4 108.9
Cu N4 H4 108.9
C7 N8 C9 117.2(3)
C7 N8 Cu 127.5(2)
C9 N8 Cu 112.4(2)
C12 N11 C10 112.4(3)
C12 N11 Cu 109.85(19)
C10 N11 Cu 104.8(2)
C12 N11 H11 109.9
C10 N11 H11 109.9
Cu N11 H11 109.9
N2A N1A C5A 112.0(3)
N2A N1A C6A 121.3(3)
C5A N1A C6A 126.7(3)
C5B N1B N2B 111.7(3)
C5B N1B C6B 129.1(3)
N2B N1B C6B 118.7(3)
N3A N2A N1A 105.4(4)
N2B N3B C4B 108.6(3)
N2A N3A C4A 109.9(3)
N3B N2B N1B 106.8(3)
N4 C5 C6 111.3(3)
N4 C5 H5A 109.4
C6 C5 H5A 109.4
N4 C5 H5B 109.4
C6 C5 H5B 109.4
H5A C5 H5B 108.0
C5 C6 C7 118.3(3)
C5 C6 H6A 107.7
C7 C6 H6A 107.7
C5 C6 H6B 107.7
C7 C6 H6B 107.7
H6A C6 H6B 107.1
O2 C7 N8 125.4(4)
O2 C7 C6 117.1(3)
N8 C7 C6 117.5(3)
N8 C9 C10 108.8(3)
N8 C9 C6A 110.7(3)
C10 C9 C6A 109.1(3)
N8 C9 H9 109.4
C10 C9 H9 109.4
C6A C9 H9 109.4
N11 C10 C9 108.2(3)
N11 C10 H10A 110.1
C9 C10 H10A 110.1
N11 C10 H10B 110.1
C9 C10 H10B 110.1
H10A C10 H10B 108.4
N11 C12 C13 109.8(3)
N11 C12 H12A 109.7
C13 C12 H12A 109.7
N11 C12 H12B 109.7
C13 C12 H12B 109.7
H12A C12 H12B 108.2
C14 C13 C12 117.8(3)
C14 C13 H13B 107.9
C12 C13 H13B 107.9
C14 C13 H13C 107.9
C12 C13 H13C 107.9
H13B C13 H13C 107.2
O1 C14 N1 125.6(3)
O1 C14 C13 116.5(3)
N1 C14 C13 117.9(3)
N3A C4A C5A 108.1(4)
N3A C4A C7A 123.6(3)
C5A C4A C7A 128.3(4)
N3B C4B C5B 108.7(3)
N3B C4B H4B 125.6
C5B C4B H4B 125.6
N1A C5A C4A 104.5(3)
N1A C5A H5AA 127.8
C4A C5A H5AA 127.8
N1B C5B C4B 104.1(3)
N1B C5B H5BA 127.9
C4B C5B H5BA 127.9
N1A C6A C9 114.1(3)
N1A C6A H6AA 108.7
C9 C6A H6AA 108.7
N1A C6A H6AB 108.7
C9 C6A H6AB 108.7
H6AA C6A H6AB 107.6
N1B C6B C2 112.1(2)
N1B C6B H6BA 109.2
C2 C6B H6BA 109.2
N1B C6B H6BB 109.2
C2 C6B H6BB 109.2
H6BA C6B H6BB 107.9
C8A C7A C4A 112.0(3)
C8A C7A H7AA 109.2
C4A C7A H7AA 109.2
C8A C7A H7AB 109.2
C4A C7A H7AB 109.2
H7AA C7A H7AB 107.9
C9A C8A C13A 118.2(4)
C9A C8A C7A 119.9(4)
C13A C8A C7A 121.8(4)
C10A C9A C8A 120.5(4)
C10A C9A H9A 119.8
C8A C9A H9A 119.8
C9A C10A C11A 121.1(4)
C9A C10A H10C 119.4
C11A C10A H10C 119.4
C10A C11A C12A 118.8(4)
C10A C11A H11A 120.6
C12A C11A H11A 120.6
C13A C12A C11A 120.7(4)
C13A C12A H12C 119.7
C11A C12A H12C 119.7

loop_
_geom_bond_atom_site_label_1
_geom_bond_atom_site_label_2
_geom_bond_distance
Cu N1 1.964(3)
Cu N8 1.973(3)
Cu N11 2.007(3)
Cu N4 2.015(3)
O1 C14 1.259(4)
O2 C7 1.257(4)
C13A C12A 1.377(7)
C13A C8A 1.398(6)
C13A H13A 0.9500
C2 N1 1.471(4)
C2 C3 1.518(5)
C2 C6B 1.528(4)
C2 H2 1.0000
C3 N4 1.478(4)
C3 H3A 0.9900
C3 H3B 0.9900
N1 C14 1.326(4)
N4 C5 1.470(4)
N4 H4 1.0000
N8 C7 1.335(4)
N8 C9 1.457(4)
N11 C12 1.477(4)
N11 C10 1.480(4)
N11 H11 1.0000
N1A N2A 1.337(4)
N1A C5A 1.346(5)
N1A C6A 1.452(5)
N1B C5B 1.339(4)
N1B N2B 1.349(4)
N1B C6B 1.456(4)
N2A N3A 1.325(5)
N3B N2B 1.322(4)
N3B C4B 1.359(5)
N3A C4A 1.349(6)
C5 C6 1.496(6)
C5 H5A 0.9900
C5 H5B 0.9900
C6 C7 1.518(5)
C6 H6A 0.9900
C6 H6B 0.9900
C9 C10 1.535(5)
C9 C6A 1.542(5)
C9 H9 1.0000
C10 H10A 0.9900
C10 H10B 0.9900
C12 C13 1.528(5)
C12 H12A 0.9900
C12 H12B 0.9900
C13 C14 1.526(4)
C13 H13B 0.9900
C13 H13C 0.9900
C4A C5A 1.360(5)
C4A C7A 1.526(6)
C4B C5B 1.381(5)
C4B H4B 0.9500
C5A H5AA 0.9500
C5B H5BA 0.9500
C6A H6AA 0.9900
C6A H6AB 0.9900
C6B H6BA 0.9900
C6B H6BB 0.9900
C7A C8A 1.523(6)
C7A H7AA 0.9900
C7A H7AB 0.9900
C8A C9A 1.389(6)
C9A C10A 1.377(6)
C9A H9A 0.9500
C10A C11A 1.379(6)
C10A H10C 0.9500
C11A C12A 1.381(7)
C11A H11A 0.9500
C12A H12C 0.9500

loop_
_geom_torsion_atom_site_label_1
_geom_torsion_atom_site_label_2
_geom_torsion_atom_site_label_3
_geom_torsion_atom_site_label_4
_geom_torsion
N1 C2 C3 N4 44.5(3)
C6B C2 C3 N4 -76.5(3)
C3 C2 N1 C14 144.3(3)
C6B C2 N1 C14 -94.9(3)
C3 C2 N1 Cu -22.1(3)
C6B C2 N1 Cu 98.7(2)
C2 C3 N4 C5 -166.5(3)
C2 C3 N4 Cu -44.5(3)
C5A N1A N2A N3A 1.4(5)
C6A N1A N2A N3A -179.2(4)
N1A N2A N3A C4A -0.2(6)
C4B N3B N2B N1B -0.2(3)
C5B N1B N2B N3B 0.0(3)
C6B N1B N2B N3B -172.6(3)
C3 N4 C5 C6 -175.5(3)
Cu N4 C5 C6 66.0(3)
N4 C5 C6 C7 -68.0(4)
C9 N8 C7 O2 4.3(5)
Cu N8 C7 O2 -154.7(3)
C9 N8 C7 C6 -177.2(3)
Cu N8 C7 C6 23.7(5)
C5 C6 C7 O2 -163.0(3)
C5 C6 C7 N8 18.4(5)
C7 N8 C9 C10 -143.0(3)
Cu N8 C9 C10 19.1(3)
C7 N8 C9 C6A 97.3(3)
Cu N8 C9 C6A -100.6(3)
C12 N11 C10 C9 167.1(3)
Cu N11 C10 C9 47.9(3)
N8 C9 C10 N11 -44.8(3)
C6A C9 C10 N11 76.0(3)
C10 N11 C12 C13 172.9(3)
Cu N11 C12 C13 -70.8(3)
N11 C12 C13 C14 66.8(4)
C2 N1 C14 O1 -1.9(5)
Cu N1 C14 O1 161.9(2)
C2 N1 C14 C13 178.3(3)
Cu N1 C14 C13 -17.9(4)
C12 C13 C14 O1 162.1(3)
C12 C13 C14 N1 -18.0(4)
N2A N3A C4A C5A -1.0(6)
N2A N3A C4A C7A 178.7(4)
N2B N3B C4B C5B 0.4(4)
N2A N1A C5A C4A -2.0(5)
C6A N1A C5A C4A 178.6(3)
N3A C4A C5A N1A 1.8(5)
C7A C4A C5A N1A -177.9(4)
N2B N1B C5B C4B 0.3(4)
C6B N1B C5B C4B 171.8(3)
N3B C4B C5B N1B -0.4(4)
N2A N1A C6A C9 -94.5(4)
C5A N1A C6A C9 84.8(4)
N8 C9 C6A N1A -53.3(4)
C10 C9 C6A N1A -172.9(3)
C5B N1B C6B C2 -87.2(4)
N2B N1B C6B C2 83.9(3)
N1 C2 C6B N1B 61.1(3)
C3 C2 C6B N1B -179.3(3)
N3A C4A C7A C8A 156.5(4)
C5A C4A C7A C8A -23.8(6)
C12A C13A C8A C9A 0.2(7)
C12A C13A C8A C7A -175.3(5)
C4A C7A C8A C9A -89.5(4)
C4A C7A C8A C13A 86.0(5)
C13A C8A C9A C10A 1.0(6)
C7A C8A C9A C10A 176.6(3)
C8A C9A C10A C11A -0.9(6)
C9A C10A C11A C12A -0.4(7)
C8A C13A C12A C11A -1.6(8)
C10A C11A C12A C13A 1.7(8)

loop_
_platon_squeeze_void_nr
_platon_squeeze_void_average_x
_platon_squeeze_void_average_y
_platon_squeeze_void_average_z
_platon_squeeze_void_volume
_platon_squeeze_void_count_electrons
_platon_squeeze_void_content
1 0.000 0.000 0.000 460 117 ' '
2 0.333 0.667 -0.333 465 117 ' '
3 0.667 0.333 0.334 461 117 ' '
